data_4516248
loop_
_publ_author_name
'Laffoon, Summer D.'
'Chan, Vincent S.'
'Fickes, Michael G.'
'Kotecki, Brian'
'Ickes, Andrew R.'
'Henle, Jeremy'
'Napolitano, Jos\'e G.'
'Franczyk, Thaddeus S.'
'Dunn, Travis B.'
'Barnes, David M.'
'Haight, Anthony R.'
'Henry, Rodger F.'
'Shekhar, Shashank'

_publ_section_title
;
 Pd-Catalyzed Cross-Coupling Reactions Promoted by Biaryl Phosphorinane
 Ligands
;
_journal_name_full 'ACS Catalysis'
_journal_page_first 11691
_journal_paper_doi 10.1021/acscatal.9b03012
_journal_year 2019
_chemical_formula_moiety 'C40 H59 O4 P, 0.5(C H2 Cl2)'
_chemical_formula_sum 'C40.5 H60 Cl O4 P'
_chemical_formula_weight 677.30
_chemical_name_common L_5k
_space_group_crystal_system triclinic
_space_group_IT_number 2
_space_group_name_Hall '-P 1'
_space_group_name_H-M_alt 'P -1'
_atom_sites_solution_hydrogens geom
_audit_creation_method SHELXL-2016/6
_cell_angle_alpha 100.424(2)
_cell_angle_beta 92.731(2)
_cell_angle_gamma 115.736(2)
_cell_formula_units_Z 2
_cell_length_a 11.6617(18)
_cell_length_b 12.3698(19)
_cell_length_c 14.951(2)
_cell_measurement_reflns_used 4613
_cell_measurement_temperature 100(2)
_cell_measurement_theta_max 27.001
_cell_measurement_theta_min 2.239
_cell_volume 1891.2(5)
_computing_structure_refinement 'SHELXL-2016/6 (Sheldrick, 2016)'
_computing_structure_solution 'SHELXT 2014/4 (Sheldrick, 2014)'
_diffrn_ambient_temperature 100(2)
_diffrn_measured_fraction_theta_full 0.999
_diffrn_measured_fraction_theta_max 0.993
_diffrn_measurement_device_type CCD
_diffrn_measurement_method 'Omega Scan'
_diffrn_radiation_type MoK\a
_diffrn_radiation_wavelength 0.71073
_diffrn_reflns_av_R_equivalents 0.0401
_diffrn_reflns_av_unetI/netI 0.0563
_diffrn_reflns_Laue_measured_fraction_full 0.999
_diffrn_reflns_Laue_measured_fraction_max 0.993
_diffrn_reflns_limit_h_max 14
_diffrn_reflns_limit_h_min -14
_diffrn_reflns_limit_k_max 15
_diffrn_reflns_limit_k_min -15
_diffrn_reflns_limit_l_max 19
_diffrn_reflns_limit_l_min -19
_diffrn_reflns_number 22210
_diffrn_reflns_point_group_measured_fraction_full 0.999
_diffrn_reflns_point_group_measured_fraction_max 0.993
_diffrn_reflns_theta_full 25.242
_diffrn_reflns_theta_max 27.130
_diffrn_reflns_theta_min 1.399
_diffrn_source 'Sealed Tube'
_exptl_absorpt_coefficient_mu 0.182
_exptl_absorpt_correction_type multi-scan
_exptl_crystal_colour Colourless
_exptl_crystal_density_diffrn 1.189
_exptl_crystal_description Plate
_exptl_crystal_F_000 734
_exptl_crystal_size_max 0.400
_exptl_crystal_size_mid 0.100
_exptl_crystal_size_min 0.070
_exptl_transmission_factor_max 1
_exptl_transmission_factor_min 0.940
_refine_diff_density_max 0.673
_refine_diff_density_min -0.559
_refine_diff_density_rms 0.052
_refine_ls_extinction_method none
_refine_ls_goodness_of_fit_ref 0.900
_refine_ls_hydrogen_treatment constr
_refine_ls_matrix_type full
_refine_ls_number_parameters 465
_refine_ls_number_reflns 8299
_refine_ls_number_restraints 0
_refine_ls_restrained_S_all 0.900
_refine_ls_R_factor_all 0.0830
_refine_ls_R_factor_gt 0.0495
_refine_ls_shift/su_max 0.000
_refine_ls_shift/su_mean 0.000
_refine_ls_structure_factor_coef Fsqd
_refine_ls_weighting_details 'w=1/[\s^2^(Fo^2^)+(0.1000P)^2^+0.6996P] where P=(Fo^2^+2Fc^2^)/3'
_refine_ls_weighting_scheme calc
_refine_ls_wR_factor_gt 0.1307
_refine_ls_wR_factor_ref 0.1561
_reflns_Friedel_coverage 0.000
_reflns_number_gt 5781
_reflns_number_total 8299
_reflns_threshold_expression 'I > 2\s(I)'
_cod_data_source_file cs9b03012_si_001.cif
_cod_data_source_block L_5k
_cod_original_formula_sum 'C40.50 H60 Cl O4 P'
_cod_database_code 4516248
_shelx_shelxl_version_number 2016/6
_shelx_space_group_comment
;
The symmetry employed for this shelxl refinement is uniquely defined
by the following loop, which should always be used as a source of
symmetry information in preference to the above space-group names.
They are only intended as comments.
;
_shelx_estimated_absorpt_t_min 0.931
_shelx_estimated_absorpt_t_max 0.987

loop_
_space_group_symop_operation_xyz
'x, y, z'
'-x, -y, -z'

loop_
_atom_site_label
_atom_site_type_symbol
_atom_site_fract_x
_atom_site_fract_y
_atom_site_fract_z
_atom_site_U_iso_or_equiv
_atom_site_adp_type
_atom_site_occupancy
_atom_site_site_symmetry_order
_atom_site_calc_flag
_atom_site_refinement_flags_posn
_atom_site_refinement_flags_adp
_atom_site_refinement_flags_occupancy
_atom_site_disorder_assembly
_atom_site_disorder_group
C15A C 0.8211(4) 0.9366(5) 0.1350(4) 0.0215(12) Uani 0.543(9) 1 d . . P A 1
H15A H 0.770271 0.978311 0.162665 0.026 Uiso 0.543(9) 1 calc R U P A 1
C16A C 0.7469(6) 0.8456(6) 0.0445(3) 0.0425(18) Uani 0.543(9) 1 d . . P A 1
H16A H 0.792706 0.798088 0.022235 0.064 Uiso 0.543(9) 1 calc R U P A 1
H16B H 0.739778 0.890885 -0.001168 0.064 Uiso 0.543(9) 1 calc R U P A 1
H16C H 0.660676 0.789498 0.054452 0.064 Uiso 0.543(9) 1 calc R U P A 1
C17A C 0.948(3) 1.029(3) 0.1194(18) 0.0327(15) Uani 0.543(9) 1 d . . P A 1
H17A H 0.997741 1.082694 0.178486 0.049 Uiso 0.543(9) 1 calc R U P A 1
H17B H 0.935038 1.078863 0.079672 0.049 Uiso 0.543(9) 1 calc R U P A 1
H17C H 0.995115 0.986681 0.089896 0.049 Uiso 0.543(9) 1 calc R U P A 1
C15B C 0.8384(5) 0.9014(5) 0.0947(5) 0.0191(14) Uani 0.457(9) 1 d . . P A 2
H15B H 0.859210 0.848230 0.046240 0.023 Uiso 0.457(9) 1 calc R U P A 2
C16B C 0.948(3) 1.038(3) 0.117(2) 0.0327(15) Uani 0.457(9) 1 d . . P A 2
H16D H 0.949275 1.073608 0.063526 0.049 Uiso 0.457(9) 1 calc R U P A 2
H16E H 1.030873 1.038070 0.131397 0.049 Uiso 0.457(9) 1 calc R U P A 2
H16F H 0.931385 1.085869 0.169761 0.049 Uiso 0.457(9) 1 calc R U P A 2
C17B C 0.7098(5) 0.8969(5) 0.0647(3) 0.0219(15) Uani 0.457(9) 1 d . . P A 2
H17D H 0.693338 0.953364 0.111246 0.033 Uiso 0.457(9) 1 calc R U P A 2
H17E H 0.641299 0.812921 0.057772 0.033 Uiso 0.457(9) 1 calc R U P A 2
H17F H 0.711640 0.921586 0.005910 0.033 Uiso 0.457(9) 1 calc R U P A 2
Cl1 Cl 0.45881(15) 0.53475(16) 0.03013(12) 0.0546(4) Uani 0.5 1 d . . P B -1
Cl2 Cl 0.6363(2) 0.4610(2) -0.06553(11) 0.0731(6) Uani 0.5 1 d . . P B -1
C41 C 0.6134(6) 0.5424(5) 0.0375(4) 0.0431(13) Uani 0.5 1 d . . P B -1
H41A H 0.626092 0.507107 0.089385 0.052 Uiso 0.5 1 calc R U P B -1
H41B H 0.678764 0.629680 0.050316 0.052 Uiso 0.5 1 calc R U P B -1
P1 P 0.69984(5) 0.44027(5) 0.26001(3) 0.01447(13) Uani 1 1 d . . . . .
O1 O 0.75235(14) 0.33904(13) 0.42335(10) 0.0231(3) Uani 1 1 d . . . . .
O2 O 0.95507(15) 0.84499(14) 0.50209(10) 0.0276(4) Uani 1 1 d . . . . .
O3 O 0.56953(15) 0.02250(13) 0.23727(11) 0.0268(4) Uani 1 1 d . . . . .
O4 O 0.53180(14) 0.10263(13) 0.12015(10) 0.0253(3) Uani 1 1 d . . . . .
C1 C 0.80424(19) 0.46478(19) 0.44768(14) 0.0174(4) Uani 1 1 d . . . . .
C2 C 0.7552(2) 0.2743(2) 0.49244(16) 0.0269(5) Uani 1 1 d . . . . .
H2A H 0.844631 0.299972 0.517314 0.040 Uiso 1 1 calc R U . . .
H2B H 0.712964 0.185590 0.465642 0.040 Uiso 1 1 calc R U . . .
H2C H 0.709827 0.292866 0.541912 0.040 Uiso 1 1 calc R U . . .
C3 C 0.8694(2) 0.5324(2) 0.53407(14) 0.0218(5) Uani 1 1 d . . . . .
H3 H 0.878343 0.491493 0.579934 0.026 Uiso 1 1 calc R U . . .
C4 C 0.9216(2) 0.6596(2) 0.55407(14) 0.0242(5) Uani 1 1 d . . . . .
H4 H 0.966144 0.705869 0.613578 0.029 Uiso 1 1 calc R U . . .
C5 C 0.90877(19) 0.71928(19) 0.48727(14) 0.0209(4) Uani 1 1 d . . . . .
C6 C 1.0180(2) 0.9163(2) 0.59244(17) 0.0361(6) Uani 1 1 d . . . . .
H6A H 0.958288 0.890081 0.637026 0.054 Uiso 1 1 calc R U . . .
H6B H 1.045334 1.003682 0.594297 0.054 Uiso 1 1 calc R U . . .
H6C H 1.093354 0.903803 0.607793 0.054 Uiso 1 1 calc R U . . .
C7 C 0.84485(18) 0.65237(19) 0.39777(13) 0.0175(4) Uani 1 1 d . . . . .
C8 C 0.84196(19) 0.72533(18) 0.32764(14) 0.0195(4) Uani 1 1 d . . . . .
C9 C 0.7395(2) 0.75563(19) 0.31488(16) 0.0268(5) Uani 1 1 d . . . . .
C10 C 0.6330(2) 0.7256(2) 0.37507(17) 0.0297(5) Uani 1 1 d . . . . .
H10 H 0.637866 0.665564 0.409985 0.036 Uiso 1 1 calc R U . . .
C11 C 0.4981(2) 0.6665(2) 0.31908(19) 0.0346(6) Uani 1 1 d . . . . .
H11A H 0.485307 0.728669 0.293558 0.052 Uiso 1 1 calc R U . . .
H11B H 0.433174 0.633767 0.359098 0.052 Uiso 1 1 calc R U . . .
H11C H 0.489981 0.599375 0.268889 0.052 Uiso 1 1 calc R U . . .
C12 C 0.6537(3) 0.8421(3) 0.4449(2) 0.0492(8) Uani 1 1 d . . . . .
H12A H 0.738001 0.876992 0.482545 0.074 Uiso 1 1 calc R U . . .
H12B H 0.586250 0.821085 0.484616 0.074 Uiso 1 1 calc R U . . .
H12C H 0.649934 0.902659 0.412252 0.074 Uiso 1 1 calc R U . . .
C13 C 0.7389(2) 0.8199(2) 0.2477(2) 0.0403(7) Uani 1 1 d . . . . .
H13 H 0.669221 0.839095 0.238775 0.048 Uiso 1 1 calc R U . . .
C14 C 0.8350(2) 0.8569(2) 0.1935(2) 0.0483(8) Uani 1 1 d . . . . .
C18 C 0.9381(2) 0.8316(2) 0.21021(19) 0.0369(6) Uani 1 1 d . . . . .
H18 H 1.006329 0.857954 0.174483 0.044 Uiso 1 1 calc R U . . .
C19 C 0.9453(2) 0.76904(18) 0.27718(15) 0.0225(5) Uani 1 1 d . . . . .
C20 C 1.0686(2) 0.75789(19) 0.29634(14) 0.0207(4) Uani 1 1 d . . . . .
H20 H 1.050181 0.691715 0.331190 0.025 Uiso 1 1 calc R U . . .
C21 C 1.1205(2) 0.7242(2) 0.20893(16) 0.0309(5) Uani 1 1 d . . . . .
H21A H 1.049927 0.656265 0.165135 0.046 Uiso 1 1 calc R U . . .
H21B H 1.186342 0.698822 0.224330 0.046 Uiso 1 1 calc R U . . .
H21C H 1.158251 0.795857 0.181368 0.046 Uiso 1 1 calc R U . . .
C22 C 1.1729(2) 0.8795(2) 0.35669(15) 0.0254(5) Uani 1 1 d . . . . .
H22A H 1.192973 0.945611 0.323551 0.038 Uiso 1 1 calc R U . . .
H22B H 1.250661 0.870398 0.371109 0.038 Uiso 1 1 calc R U . . .
H22C H 1.141410 0.899894 0.413823 0.038 Uiso 1 1 calc R U . . .
C23 C 0.53394(18) 0.32110(18) 0.27292(14) 0.0188(4) Uani 1 1 d . . . . .
C24 C 0.4918(2) 0.3743(2) 0.35953(15) 0.0235(5) Uani 1 1 d . . . . .
H24A H 0.539734 0.371173 0.414674 0.028 Uiso 1 1 calc R U . . .
H24B H 0.515002 0.461789 0.361361 0.028 Uiso 1 1 calc R U . . .
C25 C 0.3472(2) 0.3053(2) 0.36336(19) 0.0362(6) Uani 1 1 d . . . . .
H25A H 0.324856 0.219918 0.368317 0.043 Uiso 1 1 calc R U . . .
H25B H 0.325774 0.346236 0.418626 0.043 Uiso 1 1 calc R U . . .
C26 C 0.2686(2) 0.3027(2) 0.2779(2) 0.0401(7) Uani 1 1 d . . . . .
H26A H 0.175918 0.254419 0.280783 0.048 Uiso 1 1 calc R U . . .
H26B H 0.284817 0.387679 0.276123 0.048 Uiso 1 1 calc R U . . .
C27 C 0.3033(2) 0.2458(2) 0.19126(19) 0.0371(6) Uani 1 1 d . . . . .
H27A H 0.254622 0.249546 0.136763 0.045 Uiso 1 1 calc R U . . .
H27B H 0.278608 0.158146 0.189940 0.045 Uiso 1 1 calc R U . . .
C28 C 0.4478(2) 0.3138(2) 0.18710(16) 0.0250(5) Uani 1 1 d . . . . .
H28A H 0.469411 0.398445 0.180553 0.030 Uiso 1 1 calc R U . . .
H28B H 0.467713 0.271515 0.131735 0.030 Uiso 1 1 calc R U . . .
C29 C 0.52012(19) 0.19274(19) 0.27793(15) 0.0219(5) Uani 1 1 d . . . . .
H29A H 0.551159 0.196944 0.341861 0.026 Uiso 1 1 calc R U . . .
H29B H 0.427253 0.134695 0.265729 0.026 Uiso 1 1 calc R U . . .
C30 C 0.5884(2) 0.13711(18) 0.21429(15) 0.0212(4) Uani 1 1 d . . . . .
C31 C 0.4669(3) -0.0746(3) 0.1761(3) 0.0751(13) Uani 1 1 d . . . . .
H31A H 0.395024 -0.117491 0.209365 0.090 Uiso 1 1 calc R U . . .
H31B H 0.494566 -0.134873 0.144358 0.090 Uiso 1 1 calc R U . . .
C32 C 0.4253(2) -0.0175(2) 0.10747(18) 0.0336(6) Uani 1 1 d . . . . .
H32A H 0.411019 -0.065783 0.043917 0.040 Uiso 1 1 calc R U . . .
H32B H 0.345517 -0.011937 0.120904 0.040 Uiso 1 1 calc R U . . .
C33 C 0.73180(19) 0.21561(18) 0.22260(14) 0.0192(4) Uani 1 1 d . . . . .
H33A H 0.766046 0.170091 0.179506 0.023 Uiso 1 1 calc R U . . .
H33B H 0.770178 0.223791 0.285469 0.023 Uiso 1 1 calc R U . . .
C34 C 0.78036(18) 0.34609(18) 0.20444(13) 0.0159(4) Uani 1 1 d . . . . .
C35 C 0.7596(2) 0.34260(19) 0.10041(14) 0.0207(4) Uani 1 1 d . . . . .
H35A H 0.667189 0.291158 0.076236 0.025 Uiso 1 1 calc R U . . .
H35B H 0.782883 0.427092 0.092598 0.025 Uiso 1 1 calc R U . . .
C36 C 0.8383(2) 0.2916(2) 0.04393(15) 0.0266(5) Uani 1 1 d . . . . .
H36A H 0.823392 0.294704 -0.021106 0.032 Uiso 1 1 calc R U . . .
H36B H 0.809921 0.204515 0.046656 0.032 Uiso 1 1 calc R U . . .
C37 C 0.9820(2) 0.3662(2) 0.08045(16) 0.0318(5) Uani 1 1 d . . . . .
H37A H 1.030274 0.327430 0.046305 0.038 Uiso 1 1 calc R U . . .
H37B H 1.012931 0.450588 0.070132 0.038 Uiso 1 1 calc R U . . .
C38 C 1.0077(2) 0.3728(2) 0.18260(16) 0.0272(5) Uani 1 1 d . . . . .
H38A H 1.099787 0.428138 0.205445 0.033 Uiso 1 1 calc R U . . .
H38B H 0.989393 0.289798 0.191625 0.033 Uiso 1 1 calc R U . . .
C39 C 0.92568(19) 0.41984(19) 0.23855(14) 0.0197(4) Uani 1 1 d . . . . .
H39A H 0.953195 0.507051 0.236484 0.024 Uiso 1 1 calc R U . . .
H39B H 0.941714 0.416757 0.303451 0.024 Uiso 1 1 calc R U . . .
C40 C 0.79017(18) 0.52261(18) 0.37739(13) 0.0154(4) Uani 1 1 d . . . . .

loop_
_atom_site_aniso_label
_atom_site_aniso_U_11
_atom_site_aniso_U_22
_atom_site_aniso_U_33
_atom_site_aniso_U_23
_atom_site_aniso_U_13
_atom_site_aniso_U_12
C15A 0.036(2) 0.019(2) 0.012(2) 0.0018(19) 0.0016(18) 0.0161(19)
C16A 0.066(4) 0.042(3) 0.019(2) 0.007(2) -0.008(2) 0.026(3)
C17A 0.0334(14) 0.027(3) 0.0394(16) 0.0192(19) 0.0056(12) 0.0108(17)
C15B 0.025(3) 0.016(3) 0.014(3) 0.002(2) -0.003(2) 0.009(2)
C16B 0.0334(14) 0.027(3) 0.0394(16) 0.0192(19) 0.0056(12) 0.0108(17)
C17B 0.029(3) 0.020(3) 0.019(3) 0.006(2) -0.0006(19) 0.013(2)
Cl1 0.0485(8) 0.0604(10) 0.0604(10) 0.0295(8) 0.0054(8) 0.0236(8)
Cl2 0.1096(16) 0.1062(15) 0.0363(8) 0.0200(9) 0.0069(9) 0.0770(14)
C41 0.053(3) 0.040(3) 0.038(3) 0.005(3) -0.005(3) 0.026(3)
P1 0.0145(2) 0.0145(3) 0.0125(2) 0.00219(19) -0.00136(18) 0.0055(2)
O1 0.0300(8) 0.0213(8) 0.0192(8) 0.0087(6) -0.0015(6) 0.0115(7)
O2 0.0297(8) 0.0208(8) 0.0247(8) -0.0086(6) -0.0090(6) 0.0110(7)
O3 0.0280(8) 0.0153(7) 0.0359(9) 0.0090(7) 0.0037(7) 0.0075(6)
O4 0.0214(8) 0.0159(7) 0.0281(8) 0.0003(6) -0.0038(6) 0.0012(6)
C1 0.0165(9) 0.0221(10) 0.0166(10) 0.0035(8) 0.0020(8) 0.0118(8)
C2 0.0325(12) 0.0328(13) 0.0260(12) 0.0168(10) 0.0073(10) 0.0201(10)
C3 0.0238(11) 0.0345(12) 0.0125(10) 0.0049(9) 0.0004(8) 0.0182(10)
C4 0.0257(11) 0.0327(12) 0.0153(10) -0.0053(9) -0.0053(8) 0.0191(10)
C5 0.0181(10) 0.0219(11) 0.0214(11) -0.0036(8) -0.0021(8) 0.0115(9)
C6 0.0361(14) 0.0304(13) 0.0300(13) -0.0155(10) -0.0124(10) 0.0146(11)
C7 0.0151(9) 0.0220(10) 0.0153(10) -0.0001(8) -0.0007(7) 0.0101(8)
C8 0.0196(10) 0.0128(10) 0.0207(10) -0.0013(8) -0.0063(8) 0.0054(8)
C9 0.0221(11) 0.0158(10) 0.0364(13) -0.0023(9) -0.0112(9) 0.0078(9)
C10 0.0228(11) 0.0235(12) 0.0415(14) -0.0023(10) -0.0057(10) 0.0138(10)
C11 0.0243(12) 0.0291(13) 0.0496(16) 0.0031(11) -0.0058(11) 0.0147(10)
C12 0.0394(15) 0.0362(15) 0.065(2) -0.0154(14) -0.0098(14) 0.0229(13)
C13 0.0226(12) 0.0202(12) 0.0710(19) 0.0159(12) -0.0191(12) 0.0035(10)
C14 0.0258(13) 0.0320(14) 0.076(2) 0.0368(14) -0.0169(13) -0.0042(11)
C18 0.0233(12) 0.0301(13) 0.0473(16) 0.0245(12) -0.0087(11) -0.0017(10)
C19 0.0213(10) 0.0138(10) 0.0244(11) 0.0019(8) -0.0079(8) 0.0027(8)
C20 0.0207(10) 0.0185(10) 0.0201(10) 0.0055(8) 0.0000(8) 0.0061(9)
C21 0.0378(13) 0.0235(12) 0.0243(12) 0.0058(9) 0.0091(10) 0.0067(10)
C22 0.0204(11) 0.0227(11) 0.0266(12) 0.0029(9) -0.0053(9) 0.0056(9)
C23 0.0131(9) 0.0181(10) 0.0234(11) 0.0057(8) 0.0009(8) 0.0053(8)
C24 0.0191(10) 0.0253(11) 0.0287(12) 0.0089(9) 0.0062(9) 0.0110(9)
C25 0.0236(12) 0.0365(14) 0.0558(17) 0.0178(12) 0.0172(11) 0.0159(11)
C26 0.0145(11) 0.0361(14) 0.0698(19) 0.0136(13) 0.0055(11) 0.0108(10)
C27 0.0178(11) 0.0305(13) 0.0566(17) 0.0053(12) -0.0099(11) 0.0084(10)
C28 0.0186(10) 0.0211(11) 0.0314(12) 0.0027(9) -0.0062(9) 0.0076(9)
C29 0.0159(10) 0.0182(10) 0.0290(12) 0.0078(9) 0.0024(8) 0.0046(8)
C30 0.0208(10) 0.0135(10) 0.0253(11) 0.0049(8) -0.0001(8) 0.0043(8)
C31 0.0435(17) 0.0190(14) 0.133(3) 0.0237(17) -0.050(2) -0.0090(12)
C32 0.0213(11) 0.0181(11) 0.0471(15) 0.0029(10) -0.0084(10) -0.0011(9)
C33 0.0196(10) 0.0164(10) 0.0212(10) 0.0035(8) 0.0011(8) 0.0083(8)
C34 0.0156(9) 0.0146(9) 0.0153(10) 0.0015(7) 0.0001(7) 0.0059(8)
C35 0.0209(10) 0.0192(10) 0.0168(10) 0.0004(8) 0.0001(8) 0.0060(9)
C36 0.0298(12) 0.0273(12) 0.0186(11) -0.0013(9) 0.0029(9) 0.0118(10)
C37 0.0268(12) 0.0320(13) 0.0327(13) -0.0006(10) 0.0128(10) 0.0120(10)
C38 0.0170(10) 0.0260(12) 0.0334(13) -0.0017(10) 0.0014(9) 0.0086(9)
C39 0.0158(10) 0.0173(10) 0.0210(10) 0.0006(8) -0.0005(8) 0.0048(8)
C40 0.0141(9) 0.0187(10) 0.0133(9) 0.0009(8) 0.0002(7) 0.0086(8)

loop_
_atom_type_symbol
_atom_type_description
_atom_type_scat_dispersion_real
_atom_type_scat_dispersion_imag
_atom_type_scat_source
C C 0.0033 0.0016 'International Tables Vol C Tables 4.2.6.8 and 6.1.1.4'
H H 0.0000 0.0000 'International Tables Vol C Tables 4.2.6.8 and 6.1.1.4'
O O 0.0106 0.0060 'International Tables Vol C Tables 4.2.6.8 and 6.1.1.4'
P P 0.1023 0.0942 'International Tables Vol C Tables 4.2.6.8 and 6.1.1.4'
Cl Cl 0.1484 0.1585 'International Tables Vol C Tables 4.2.6.8 and 6.1.1.4'

loop_
_geom_angle_atom_site_label_1
_geom_angle_atom_site_label_2
_geom_angle_atom_site_label_3
_geom_angle
C14 C15A C17A 111.8(12)
C14 C15A C16A 103.3(4)
C17A C15A C16A 110.1(11)
C14 C15A H15A 110.5
C17A C15A H15A 110.5
C16A C15A H15A 110.5
C15A C16A H16A 109.5
C15A C16A H16B 109.5
H16A C16A H16B 109.5
C15A C16A H16C 109.5
H16A C16A H16C 109.5
H16B C16A H16C 109.5
C15A C17A H17A 109.5
C15A C17A H17B 109.5
H17A C17A H17B 109.5
C15A C17A H17C 109.5
H17A C17A H17C 109.5
H17B C17A H17C 109.5
C17B C15B C16B 110.6(14)
C17B C15B C14 109.8(5)
C16B C15B C14 104.6(13)
C17B C15B H15B 110.6
C16B C15B H15B 110.6
C14 C15B H15B 110.6
C15B C16B H16D 109.5
C15B C16B H16E 109.5
H16D C16B H16E 109.5
C15B C16B H16F 109.5
H16D C16B H16F 109.5
H16E C16B H16F 109.5
C15B C17B H17D 109.5
C15B C17B H17E 109.5
H17D C17B H17E 109.5
C15B C17B H17F 109.5
H17D C17B H17F 109.5
H17E C17B H17F 109.5
Cl1 C41 Cl2 111.9(3)
Cl1 C41 H41A 109.2
Cl2 C41 H41A 109.2
Cl1 C41 H41B 109.2
Cl2 C41 H41B 109.2
H41A C41 H41B 107.9
C40 P1 C34 107.30(9)
C40 P1 C23 107.85(9)
C34 P1 C23 104.50(9)
C1 O1 C2 118.48(16)
C5 O2 C6 117.37(18)
C31 O3 C30 108.76(18)
C30 O4 C32 106.46(17)
O1 C1 C3 122.96(18)
O1 C1 C40 115.57(17)
C3 C1 C40 121.45(19)
O1 C2 H2A 109.5
O1 C2 H2B 109.5
H2A C2 H2B 109.5
O1 C2 H2C 109.5
H2A C2 H2C 109.5
H2B C2 H2C 109.5
C1 C3 C4 120.3(2)
C1 C3 H3 119.9
C4 C3 H3 119.9
C5 C4 C3 119.89(19)
C5 C4 H4 120.1
C3 C4 H4 120.1
O2 C5 C4 123.56(18)
O2 C5 C7 115.47(19)
C4 C5 C7 120.97(19)
O2 C6 H6A 109.5
O2 C6 H6B 109.5
H6A C6 H6B 109.5
O2 C6 H6C 109.5
H6A C6 H6C 109.5
H6B C6 H6C 109.5
C40 C7 C5 119.31(19)
C40 C7 C8 123.25(17)
C5 C7 C8 117.42(18)
C19 C8 C9 119.2(2)
C19 C8 C7 119.85(18)
C9 C8 C7 120.85(19)
C13 C9 C8 118.9(2)
C13 C9 C10 118.8(2)
C8 C9 C10 122.2(2)
C9 C10 C12 110.2(2)
C9 C10 C11 112.7(2)
C12 C10 C11 109.83(19)
C9 C10 H10 108.0
C12 C10 H10 108.0
C11 C10 H10 108.0
C10 C11 H11A 109.5
C10 C11 H11B 109.5
H11A C11 H11B 109.5
C10 C11 H11C 109.5
H11A C11 H11C 109.5
H11B C11 H11C 109.5
C10 C12 H12A 109.5
C10 C12 H12B 109.5
H12A C12 H12B 109.5
C10 C12 H12C 109.5
H12A C12 H12C 109.5
H12B C12 H12C 109.5
C14 C13 C9 122.8(2)
C14 C13 H13 118.6
C9 C13 H13 118.6
C13 C14 C18 117.4(2)
C13 C14 C15A 112.7(3)
C18 C14 C15A 129.1(3)
C13 C14 C15B 130.9(3)
C18 C14 C15B 110.2(3)
C14 C18 C19 122.6(2)
C14 C18 H18 118.7
C19 C18 H18 118.7
C18 C19 C8 118.8(2)
C18 C19 C20 118.1(2)
C8 C19 C20 122.96(18)
C19 C20 C21 113.23(18)
C19 C20 C22 109.94(17)
C21 C20 C22 109.14(18)
C19 C20 H20 108.1
C21 C20 H20 108.1
C22 C20 H20 108.1
C20 C21 H21A 109.5
C20 C21 H21B 109.5
H21A C21 H21B 109.5
C20 C21 H21C 109.5
H21A C21 H21C 109.5
H21B C21 H21C 109.5
C20 C22 H22A 109.5
C20 C22 H22B 109.5
H22A C22 H22B 109.5
C20 C22 H22C 109.5
H22A C22 H22C 109.5
H22B C22 H22C 109.5
C29 C23 C24 109.30(17)
C29 C23 C28 111.10(17)
C24 C23 C28 108.27(17)
C29 C23 P1 116.64(14)
C24 C23 P1 108.18(14)
C28 C23 P1 102.95(14)
C25 C24 C23 113.39(19)
C25 C24 H24A 108.9
C23 C24 H24A 108.9
C25 C24 H24B 108.9
C23 C24 H24B 108.9
H24A C24 H24B 107.7
C26 C25 C24 111.1(2)
C26 C25 H25A 109.4
C24 C25 H25A 109.4
C26 C25 H25B 109.4
C24 C25 H25B 109.4
H25A C25 H25B 108.0
C27 C26 C25 111.1(2)
C27 C26 H26A 109.4
C25 C26 H26A 109.4
C27 C26 H26B 109.4
C25 C26 H26B 109.4
H26A C26 H26B 108.0
C26 C27 C28 110.9(2)
C26 C27 H27A 109.4
C28 C27 H27A 109.4
C26 C27 H27B 109.4
C28 C27 H27B 109.4
H27A C27 H27B 108.0
C27 C28 C23 113.81(19)
C27 C28 H28A 108.8
C23 C28 H28A 108.8
C27 C28 H28B 108.8
C23 C28 H28B 108.8
H28A C28 H28B 107.7
C30 C29 C23 118.47(17)
C30 C29 H29A 107.7
C23 C29 H29A 107.7
C30 C29 H29B 107.7
C23 C29 H29B 107.7
H29A C29 H29B 107.1
O4 C30 O3 104.54(15)
O4 C30 C33 109.79(17)
O3 C30 C33 106.89(16)
O4 C30 C29 112.42(17)
O3 C30 C29 107.80(16)
C33 C30 C29 114.72(17)
O3 C31 C32 106.4(2)
O3 C31 H31A 110.5
C32 C31 H31A 110.5
O3 C31 H31B 110.5
C32 C31 H31B 110.5
H31A C31 H31B 108.6
O4 C32 C31 103.35(18)
O4 C32 H32A 111.1
C31 C32 H32A 111.1
O4 C32 H32B 111.1
C31 C32 H32B 111.1
H32A C32 H32B 109.1
C30 C33 C34 118.16(17)
C30 C33 H33A 107.8
C34 C33 H33A 107.8
C30 C33 H33B 107.8
C34 C33 H33B 107.8
H33A C33 H33B 107.1
C39 C34 C33 109.31(16)
C39 C34 C35 107.62(16)
C33 C34 C35 111.74(16)
C39 C34 P1 107.50(13)
C33 C34 P1 115.81(13)
C35 C34 P1 104.44(13)
C36 C35 C34 113.39(17)
C36 C35 H35A 108.9
C34 C35 H35A 108.9
C36 C35 H35B 108.9
C34 C35 H35B 108.9
H35A C35 H35B 107.7
C35 C36 C37 110.88(17)
C35 C36 H36A 109.5
C37 C36 H36A 109.5
C35 C36 H36B 109.5
C37 C36 H36B 109.5
H36A C36 H36B 108.1
C38 C37 C36 111.09(18)
C38 C37 H37A 109.4
C36 C37 H37A 109.4
C38 C37 H37B 109.4
C36 C37 H37B 109.4
H37A C37 H37B 108.0
C37 C38 C39 112.24(18)
C37 C38 H38A 109.2
C39 C38 H38A 109.2
C37 C38 H38B 109.2
C39 C38 H38B 109.2
H38A C38 H38B 107.9
C38 C39 C34 113.78(17)
C38 C39 H39A 108.8
C34 C39 H39A 108.8
C38 C39 H39B 108.8
C34 C39 H39B 108.8
H39A C39 H39B 107.7
C7 C40 C1 118.09(18)
C7 C40 P1 116.92(14)
C1 C40 P1 124.96(15)

loop_
_geom_bond_atom_site_label_1
_geom_bond_atom_site_label_2
_geom_bond_distance
C15A C14 1.484(5)
C15A C17A 1.49(3)
C15A C16A 1.529(8)
C15A H15A 1.0000
C16A H16A 0.9800
C16A H16B 0.9800
C16A H16C 0.9800
C17A H17A 0.9800
C17A H17B 0.9800
C17A H17C 0.9800
C15B C17B 1.519(8)
C15B C16B 1.57(3)
C15B C14 1.664(6)
C15B H15B 1.0000
C16B H16D 0.9800
C16B H16E 0.9800
C16B H16F 0.9800
C17B H17D 0.9800
C17B H17E 0.9800
C17B H17F 0.9800
Cl1 C41 1.761(6)
Cl2 C41 1.781(6)
C41 H41A 0.9900
C41 H41B 0.9900
P1 C40 1.863(2)
P1 C34 1.898(2)
P1 C23 1.901(2)
O1 C1 1.369(2)
O1 C2 1.424(2)
O2 C5 1.376(3)
O2 C6 1.433(3)
O3 C31 1.401(3)
O3 C30 1.445(2)
O4 C30 1.431(3)
O4 C32 1.435(3)
C1 C3 1.382(3)
C1 C40 1.414(3)
C2 H2A 0.9800
C2 H2B 0.9800
C2 H2C 0.9800
C3 C4 1.384(3)
C3 H3 0.9500
C4 C5 1.383(3)
C4 H4 0.9500
C5 C7 1.414(3)
C6 H6A 0.9800
C6 H6B 0.9800
C6 H6C 0.9800
C7 C40 1.411(3)
C7 C8 1.510(3)
C8 C19 1.408(3)
C8 C9 1.414(3)
C9 C13 1.391(3)
C9 C10 1.522(3)
C10 C12 1.535(3)
C10 C11 1.538(3)
C10 H10 1.0000
C11 H11A 0.9800
C11 H11B 0.9800
C11 H11C 0.9800
C12 H12A 0.9800
C12 H12B 0.9800
C12 H12C 0.9800
C13 C14 1.377(4)
C13 H13 0.9500
C14 C18 1.391(4)
C18 C19 1.391(3)
C18 H18 0.9500
C19 C20 1.522(3)
C20 C21 1.531(3)
C20 C22 1.540(3)
C20 H20 1.0000
C21 H21A 0.9800
C21 H21B 0.9800
C21 H21C 0.9800
C22 H22A 0.9800
C22 H22B 0.9800
C22 H22C 0.9800
C23 C29 1.541(3)
C23 C24 1.544(3)
C23 C28 1.556(3)
C24 C25 1.533(3)
C24 H24A 0.9900
C24 H24B 0.9900
C25 C26 1.523(4)
C25 H25A 0.9900
C25 H25B 0.9900
C26 C27 1.518(4)
C26 H26A 0.9900
C26 H26B 0.9900
C27 C28 1.532(3)
C27 H27A 0.9900
C27 H27B 0.9900
C28 H28A 0.9900
C28 H28B 0.9900
C29 C30 1.524(3)
C29 H29A 0.9900
C29 H29B 0.9900
C30 C33 1.510(3)
C31 C32 1.516(4)
C31 H31A 0.9900
C31 H31B 0.9900
C32 H32A 0.9900
C32 H32B 0.9900
C33 C34 1.542(3)
C33 H33A 0.9900
C33 H33B 0.9900
C34 C39 1.540(3)
C34 C35 1.553(3)
C35 C36 1.529(3)
C35 H35A 0.9900
C35 H35B 0.9900
C36 C37 1.531(3)
C36 H36A 0.9900
C36 H36B 0.9900
C37 C38 1.523(3)
C37 H37A 0.9900
C37 H37B 0.9900
C38 C39 1.529(3)
C38 H38A 0.9900
C38 H38B 0.9900
C39 H39A 0.9900
C39 H39B 0.9900

loop_
_geom_hbond_atom_site_label_D
_geom_hbond_atom_site_label_H
_geom_hbond_atom_site_label_A
_geom_hbond_distance_DH
_geom_hbond_distance_HA
_geom_hbond_distance_DA
_geom_hbond_angle_DHA
_geom_hbond_site_symmetry_A
C6 H6B O2 0.98 2.56 3.401(3) 143.6 2_776
C28 H28B O4 0.99 2.49 3.187(3) 127.3 .
C29 H29A O1 0.99 2.33 3.016(3) 125.2 .
C32 H32A O4 0.99 2.59 3.502(3) 153.9 2_655
C33 H33B O1 0.99 2.36 3.058(3) 127.0 .
C35 H35A O4 0.99 2.41 3.082(3) 124.4 .

loop_
_geom_torsion_atom_site_label_1
_geom_torsion_atom_site_label_2
_geom_torsion_atom_site_label_3
_geom_torsion_atom_site_label_4
_geom_torsion
C2 O1 C1 C3 6.0(3)
C2 O1 C1 C40 -175.69(17)
O1 C1 C3 C4 178.91(18)
C40 C1 C3 C4 0.7(3)
C1 C3 C4 C5 -0.1(3)
C6 O2 C5 C4 -1.0(3)
C6 O2 C5 C7 178.62(19)
C3 C4 C5 O2 178.40(19)
C3 C4 C5 C7 -1.2(3)
O2 C5 C7 C40 -177.71(17)
C4 C5 C7 C40 1.9(3)
O2 C5 C7 C8 3.8(3)
C4 C5 C7 C8 -176.56(19)
C40 C7 C8 C19 -92.8(2)
C5 C7 C8 C19 85.6(2)
C40 C7 C8 C9 90.3(2)
C5 C7 C8 C9 -91.3(2)
C19 C8 C9 C13 4.9(3)
C7 C8 C9 C13 -178.2(2)
C19 C8 C9 C10 -172.25(19)
C7 C8 C9 C10 4.7(3)
C13 C9 C10 C12 -73.6(3)
C8 C9 C10 C12 103.5(2)
C13 C9 C10 C11 49.5(3)
C8 C9 C10 C11 -133.4(2)
C8 C9 C13 C14 -0.8(4)
C10 C9 C13 C14 176.4(2)
C9 C13 C14 C18 -2.3(4)
C9 C13 C14 C15A -173.1(3)
C9 C13 C14 C15B 162.6(4)
C17A C15A C14 C13 147.7(11)
C16A C15A C14 C13 -93.9(5)
C17A C15A C14 C18 -21.8(13)
C16A C15A C14 C18 96.6(5)
C17B C15B C14 C13 -0.3(7)
C16B C15B C14 C13 118.4(13)
C17B C15B C14 C18 165.4(5)
C16B C15B C14 C18 -75.9(13)
C13 C14 C18 C19 1.4(4)
C15A C14 C18 C19 170.4(4)
C15B C14 C18 C19 -166.5(3)
C14 C18 C19 C8 2.6(4)
C14 C18 C19 C20 -173.8(2)
C9 C8 C19 C18 -5.7(3)
C7 C8 C19 C18 177.3(2)
C9 C8 C19 C20 170.52(18)
C7 C8 C19 C20 -6.5(3)
C18 C19 C20 C21 -43.9(3)
C8 C19 C20 C21 139.8(2)
C18 C19 C20 C22 78.4(2)
C8 C19 C20 C22 -97.8(2)
C29 C23 C24 C25 -68.4(2)
C28 C23 C24 C25 52.7(2)
P1 C23 C24 C25 163.64(16)
C23 C24 C25 C26 -56.3(3)
C24 C25 C26 C27 56.5(3)
C25 C26 C27 C28 -55.9(3)
C26 C27 C28 C23 55.3(3)
C29 C23 C28 C27 67.6(2)
C24 C23 C28 C27 -52.5(2)
P1 C23 C28 C27 -166.86(16)
C24 C23 C29 C30 -163.91(17)
C28 C23 C29 C30 76.7(2)
P1 C23 C29 C30 -40.9(2)
C32 O4 C30 O3 32.8(2)
C32 O4 C30 C33 147.15(18)
C32 O4 C30 C29 -83.9(2)
C31 O3 C30 O4 -22.3(3)
C31 O3 C30 C33 -138.7(3)
C31 O3 C30 C29 97.5(3)
C23 C29 C30 O4 -69.9(2)
C23 C29 C30 O3 175.37(16)
C23 C29 C30 C33 56.4(2)
C30 O3 C31 C32 3.8(4)
C30 O4 C32 C31 -30.0(3)
O3 C31 C32 O4 16.0(4)
O4 C30 C33 C34 68.9(2)
O3 C30 C33 C34 -178.28(16)
C29 C30 C33 C34 -58.8(2)
C30 C33 C34 C39 166.61(17)
C30 C33 C34 C35 -74.4(2)
C30 C33 C34 P1 45.0(2)
C40 P1 C34 C39 -34.69(16)
C23 P1 C34 C39 -149.03(14)
C40 P1 C34 C33 87.84(15)
C23 P1 C34 C33 -26.50(16)
C40 P1 C34 C35 -148.83(13)
C23 P1 C34 C35 96.83(13)
C39 C34 C35 C36 55.1(2)
C33 C34 C35 C36 -64.9(2)
P1 C34 C35 C36 169.18(14)
C34 C35 C36 C37 -57.0(2)
C35 C36 C37 C38 54.4(3)
C36 C37 C38 C39 -53.3(3)
C37 C38 C39 C34 54.6(2)
C33 C34 C39 C38 68.0(2)
C35 C34 C39 C38 -53.5(2)
P1 C34 C39 C38 -165.50(15)
C5 C7 C40 C1 -1.3(3)
C8 C7 C40 C1 177.05(18)
C5 C7 C40 P1 176.77(15)
C8 C7 C40 P1 -4.9(3)
O1 C1 C40 C7 -178.29(16)
C3 C1 C40 C7 0.0(3)
O1 C1 C40 P1 3.8(3)
C3 C1 C40 P1 -177.86(15)
C34 P1 C40 C7 121.11(15)
C23 P1 C40 C7 -126.82(15)
C34 P1 C40 C1 -60.96(18)
C23 P1 C40 C1 51.11(19)
